data_7036325
loop_
_publ_author_name
'Bresien, Jonas'
'Faust, Kirill'
'Hering-Junghans, Christian'
'Rothe, Julia'
'Schulz, Axel'
'Villinger, Alexander'

_publ_section_title
;
 Synthetic strategies to bicyclic tetraphosphanes using P1, P2 and P4
 building blocks.
;
_journal_issue 5
_journal_name_full 'Dalton transactions (Cambridge, England : 2003)'
_journal_page_first 1998
_journal_page_last 2007
_journal_paper_doi 10.1039/c5dt02757h
_journal_volume 45
_journal_year 2016
_chemical_formula_moiety 'C36 H58 Cl3 Ga P4, C7 H8'
_chemical_formula_sum 'C43 H66 Cl3 Ga P4'
_chemical_formula_weight 882.91
_chemical_name_systematic
;
 ?
;
_space_group_IT_number 11
_symmetry_cell_setting monoclinic
_symmetry_Int_Tables_number 11
_symmetry_space_group_name_Hall '-P 2yb'
_symmetry_space_group_name_H-M 'P 1 21/m 1'
_atom_sites_solution_hydrogens geom
_atom_sites_solution_primary direct
_atom_sites_solution_secondary difmap
_audit_creation_method SHELXL-97
_audit_update_record
;
2015-07-20 deposited with the CCDC.
2015-08-28 downloaded from the CCDC.
;
_cell_angle_alpha 90.00
_cell_angle_beta 90.676(2)
_cell_angle_gamma 90.00
_cell_formula_units_Z 2
_cell_length_a 13.2689(4)
_cell_length_b 12.9252(5)
_cell_length_c 14.1556(5)
_cell_measurement_reflns_used 9963
_cell_measurement_temperature 173(2)
_cell_measurement_theta_max 62.474
_cell_measurement_theta_min 5.277
_cell_volume 2427.56(15)
_computing_cell_refinement 'Bruker Apex V7.51A'
_computing_data_collection 'Bruker Apex V7.51A'
_computing_data_reduction 'Bruker SAINT'
_computing_molecular_graphics 'ORTEP-3v2.01 (Farrugia, 1997)'
_computing_publication_material SHELXL-97
_computing_structure_refinement 'SHELXL-97 (Sheldrick, 1997)'
_computing_structure_solution 'SHELXS-97 (Sheldrick, 1997)'
_diffrn_ambient_temperature 173(2)
_diffrn_measured_fraction_theta_full 0.999
_diffrn_measured_fraction_theta_max 0.999
_diffrn_measurement_device_type 'Bruker Apex Kappa II-CCD-diffractometer'
_diffrn_measurement_method 'phi and omega scans'
_diffrn_radiation_monochromator graphite
_diffrn_radiation_source 'sealed tube'
_diffrn_radiation_type MoK\a
_diffrn_radiation_wavelength 0.71073
_diffrn_reflns_av_R_equivalents 0.0528
_diffrn_reflns_av_sigmaI/netI 0.0511
_diffrn_reflns_limit_h_max 20
_diffrn_reflns_limit_h_min -16
_diffrn_reflns_limit_k_max 20
_diffrn_reflns_limit_k_min -18
_diffrn_reflns_limit_l_max 21
_diffrn_reflns_limit_l_min -21
_diffrn_reflns_number 48175
_diffrn_reflns_theta_full 33.50
_diffrn_reflns_theta_max 33.50
_diffrn_reflns_theta_min 1.44
_exptl_absorpt_coefficient_mu 0.891
_exptl_absorpt_correction_T_max 0.8561
_exptl_absorpt_correction_T_min 0.6354
_exptl_absorpt_correction_type multi-scan
_exptl_absorpt_process_details '(SADABS; Sheldrick, 2004)'
_exptl_crystal_colour colourless
_exptl_crystal_density_diffrn 1.208
_exptl_crystal_density_method 'not measured'
_exptl_crystal_description block
_exptl_crystal_F_000 932
_exptl_crystal_size_max 0.56
_exptl_crystal_size_mid 0.37
_exptl_crystal_size_min 0.18
_refine_diff_density_max 0.509
_refine_diff_density_min -0.363
_refine_diff_density_rms 0.065
_refine_ls_extinction_method none
_refine_ls_goodness_of_fit_ref 1.022
_refine_ls_hydrogen_treatment constr
_refine_ls_matrix_type full
_refine_ls_number_parameters 311
_refine_ls_number_reflns 9856
_refine_ls_number_restraints 15
_refine_ls_restrained_S_all 1.021
_refine_ls_R_factor_all 0.0716
_refine_ls_R_factor_gt 0.0394
_refine_ls_shift/su_max 0.001
_refine_ls_shift/su_mean 0.000
_refine_ls_structure_factor_coef Fsqd
_refine_ls_weighting_details 'calc w=1/[\s^2^(Fo^2^)+(0.0374P)^2^+0.6528P] where P=(Fo^2^+2Fc^2^)/3'
_refine_ls_weighting_scheme calc
_refine_ls_wR_factor_gt 0.0823
_refine_ls_wR_factor_ref 0.0945
_reflns_number_gt 6949
_reflns_number_total 9856
_reflns_threshold_expression >2\s(I)
_cod_data_source_file c5dt02757h2.cif
_cod_data_source_block jb54_endo_exo_MesP4Mes_GaCl3_toluene
_cod_depositor_comments 'Adding full bibliography for 7036321--7036328.cif.'
_cod_original_sg_symbol_H-M 'P 21/m'
_cod_database_code 7036325

loop_
_symmetry_equiv_pos_as_xyz
'x, y, z'
'-x, y+1/2, -z'
'-x, -y, -z'
'x, -y-1/2, z'

loop_
_atom_site_label
_atom_site_type_symbol
_atom_site_fract_x
_atom_site_fract_y
_atom_site_fract_z
_atom_site_U_iso_or_equiv
_atom_site_adp_type
_atom_site_occupancy
_atom_site_symmetry_multiplicity
_atom_site_calc_flag
_atom_site_refinement_flags
_atom_site_disorder_assembly
_atom_site_disorder_group
P1 P 0.09357(3) 0.7500 0.30415(3) 0.01896(10) Uani 1 2 d S . .
P2 P 0.09967(3) 0.66461(3) 0.17108(2) 0.02405(8) Uani 1 1 d . . .
P3 P 0.24397(4) 0.7500 0.14838(3) 0.02136(10) Uani 1 2 d S . .
Ga1 Ga -0.080683(16) 0.7500 0.346794(15) 0.02321(6) Uani 1 2 d S . .
Cl1 Cl -0.10213(4) 0.7500 0.49746(4) 0.03331(12) Uani 1 2 d S . .
Cl2 Cl -0.14194(3) 0.61276(4) 0.28132(4) 0.05081(13) Uani 1 1 d . . .
C1 C 0.21423(13) 0.7500 0.36711(12) 0.0208(4) Uani 1 2 d S . .
C2 C 0.26631(10) 0.65496(12) 0.37585(9) 0.0260(3) Uani 1 1 d . . .
C3 C 0.37106(11) 0.65879(15) 0.36758(11) 0.0355(4) Uani 1 1 d . . .
H3 H 0.4078 0.5957 0.3702 0.043 Uiso 1 1 calc R . .
C4 C 0.42382(15) 0.7500 0.35576(15) 0.0362(6) Uani 1 2 d S . .
C5 C 0.21936(12) 0.54996(13) 0.40145(11) 0.0332(3) Uani 1 1 d . . .
C6 C 0.10667(12) 0.55336(14) 0.42346(13) 0.0372(4) Uani 1 1 d . . .
H6A H 0.0680 0.5621 0.3646 0.056 Uiso 1 1 calc R . .
H6B H 0.0931 0.6116 0.4658 0.056 Uiso 1 1 calc R . .
H6C H 0.0868 0.4886 0.4540 0.056 Uiso 1 1 calc R . .
C7 C 0.23683(16) 0.46855(15) 0.32495(15) 0.0502(5) Uani 1 1 d . . .
H7A H 0.2155 0.4006 0.3481 0.075 Uiso 1 1 calc R . .
H7B H 0.3086 0.4663 0.3096 0.075 Uiso 1 1 calc R . .
H7C H 0.1976 0.4865 0.2682 0.075 Uiso 1 1 calc R . .
C8 C 0.27234(16) 0.51431(19) 0.49382(14) 0.0571(6) Uani 1 1 d . . .
H8A H 0.2433 0.4485 0.5144 0.086 Uiso 1 1 calc R . .
H8B H 0.2628 0.5667 0.5430 0.086 Uiso 1 1 calc R . .
H8C H 0.3445 0.5052 0.4825 0.086 Uiso 1 1 calc R . .
C9 C 0.53654(17) 0.7500 0.33225(19) 0.0509(8) Uani 1 2 d S . .
C10 C 0.5541(3) 0.7001(5) 0.2443(4) 0.088(2) Uani 0.50 1 d P . .
H10A H 0.5139 0.7339 0.1946 0.133 Uiso 0.50 1 calc PR . .
H10B H 0.5346 0.6272 0.2488 0.133 Uiso 0.50 1 calc PR . .
H10C H 0.6257 0.7049 0.2290 0.133 Uiso 0.50 1 calc PR . .
C11 C 0.5967(3) 0.7295(11) 0.4157(4) 0.105(5) Uani 0.50 1 d P . .
H11A H 0.5879 0.6572 0.4347 0.157 Uiso 0.50 1 calc PR . .
H11B H 0.5752 0.7750 0.4670 0.157 Uiso 0.50 1 calc PR . .
H11C H 0.6678 0.7424 0.4021 0.157 Uiso 0.50 1 calc PR . .
C12 C 0.5726(3) 0.8747(4) 0.3114(4) 0.0563(12) Uani 0.50 1 d P . .
H12A H 0.6429 0.8757 0.2908 0.085 Uiso 0.50 1 calc PR . .
H12B H 0.5663 0.9153 0.3695 0.085 Uiso 0.50 1 calc PR . .
H12C H 0.5294 0.9046 0.2619 0.085 Uiso 0.50 1 calc PR . .
C13 C 0.23597(15) 0.7500 0.01685(13) 0.0229(4) Uani 1 2 d S . .
C14 C 0.22209(11) 0.65528(12) -0.03236(9) 0.0262(3) Uani 1 1 d . . .
C15 C 0.17064(12) 0.65867(13) -0.11921(10) 0.0296(3) Uani 1 1 d . . .
H15 H 0.1576 0.5955 -0.1514 0.036 Uiso 1 1 calc R . .
C16 C 0.13798(17) 0.7500 -0.16027(14) 0.0297(4) Uani 1 2 d S . .
C17 C 0.26505(12) 0.54796(13) -0.00355(10) 0.0315(3) Uani 1 1 d . . .
C18 C 0.33892(14) 0.55053(14) 0.08089(11) 0.0387(4) Uani 1 1 d . . .
H18A H 0.3019 0.5654 0.1388 0.058 Uiso 1 1 calc R . .
H18B H 0.3895 0.6046 0.0708 0.058 Uiso 1 1 calc R . .
H18C H 0.3725 0.4833 0.0869 0.058 Uiso 1 1 calc R . .
C19 C 0.32816(15) 0.50734(16) -0.08721(12) 0.0436(4) Uani 1 1 d . . .
H19A H 0.3580 0.4404 -0.0704 0.065 Uiso 1 1 calc R . .
H19B H 0.3819 0.5569 -0.1011 0.065 Uiso 1 1 calc R . .
H19C H 0.2845 0.4991 -0.1430 0.065 Uiso 1 1 calc R . .
C20 C 0.18103(15) 0.46921(14) 0.01440(13) 0.0426(4) Uani 1 1 d . . .
H20A H 0.2109 0.4015 0.0285 0.064 Uiso 1 1 calc R . .
H20B H 0.1377 0.4638 -0.0419 0.064 Uiso 1 1 calc R . .
H20C H 0.1408 0.4920 0.0681 0.064 Uiso 1 1 calc R . .
C21 C 0.07161(19) 0.7500 -0.24952(15) 0.0362(5) Uani 1 2 d S . .
C22 C 0.1312(4) 0.6988(4) -0.3305(2) 0.0614(12) Uani 0.50 1 d P . .
H22A H 0.1515 0.6288 -0.3117 0.092 Uiso 0.50 1 calc PR . .
H22B H 0.1914 0.7401 -0.3438 0.092 Uiso 0.50 1 calc PR . .
H22C H 0.0885 0.6952 -0.3874 0.092 Uiso 0.50 1 calc PR . .
C23 C -0.0206(4) 0.6817(5) -0.2310(4) 0.0776(18) Uani 0.50 1 d P . .
H23A H -0.0663 0.6840 -0.2858 0.116 Uiso 0.50 1 calc PR . .
H23B H -0.0558 0.7072 -0.1751 0.116 Uiso 0.50 1 calc PR . .
H23C H 0.0013 0.6102 -0.2201 0.116 Uiso 0.50 1 calc PR . .
C24 C 0.0409(5) 0.8535(4) -0.2810(3) 0.0703(16) Uani 0.50 1 d P . .
H24A H -0.0040 0.8475 -0.3362 0.106 Uiso 0.50 1 calc PR . .
H24B H 0.1007 0.8936 -0.2980 0.106 Uiso 0.50 1 calc PR . .
H24C H 0.0054 0.8887 -0.2299 0.106 Uiso 0.50 1 calc PR . .
C25A C 0.5029(12) 0.2500 0.2520(12) 0.083(2) Uani 0.82(6) 2 d SPD A 1
C26A C 0.4022(12) 0.2500 0.2603(13) 0.065(2) Uani 0.82(6) 2 d SPD A 1
H26A H 0.3735 0.2500 0.3215 0.078 Uiso 0.82(6) 2 calc SPR A 1
C27A C 0.3417(10) 0.2500 0.1843(15) 0.069(3) Uani 0.82(6) 2 d SPD A 1
H27A H 0.2705 0.2500 0.1906 0.082 Uiso 0.82(6) 2 calc SPR A 1
C28A C 0.3862(10) 0.2500 0.0943(13) 0.078(2) Uani 0.82(6) 2 d SPD A 1
H28A H 0.3449 0.2500 0.0390 0.094 Uiso 0.82(6) 2 calc SPR A 1
C29A C 0.4884(10) 0.2500 0.0867(11) 0.081(2) Uani 0.82(6) 2 d SPD A 1
H29A H 0.5190 0.2500 0.0263 0.097 Uiso 0.82(6) 2 calc SPR A 1
C30A C 0.5469(11) 0.2500 0.1676(11) 0.098(3) Uani 0.82(6) 2 d SPD A 1
H30A H 0.6183 0.2500 0.1635 0.117 Uiso 0.82(6) 2 calc SPR A 1
C31A C 0.5709(16) 0.2500 0.3410(12) 0.190(5) Uani 0.82(6) 2 d SPD A 1
H31A H 0.6341 0.2141 0.3274 0.285 Uiso 0.41(3) 1 calc PR A 1
H31B H 0.5363 0.2144 0.3925 0.285 Uiso 0.41(3) 1 calc PR A 1
H31C H 0.5854 0.3215 0.3598 0.285 Uiso 0.41(3) 1 calc PR A 1
C25B C 0.480(4) 0.2500 0.235(4) 0.083(2) Uani 0.18(6) 2 d SPD A 2
C26B C 0.379(4) 0.2500 0.237(4) 0.065(2) Uani 0.18(6) 2 d SPD A 2
H26B H 0.3466 0.2500 0.2961 0.078 Uiso 0.18(6) 2 calc SPR A 2
C27B C 0.324(3) 0.2500 0.157(5) 0.069(3) Uani 0.18(6) 2 d SPD A 2
H27B H 0.2526 0.2500 0.1592 0.082 Uiso 0.18(6) 2 calc SPR A 2
C28B C 0.375(4) 0.2500 0.070(4) 0.078(2) Uani 0.18(6) 2 d SPD A 2
H28B H 0.3372 0.2500 0.0124 0.094 Uiso 0.18(6) 2 calc SPR A 2
C29B C 0.477(4) 0.2500 0.069(4) 0.081(2) Uani 0.18(6) 2 d SPD A 2
H29B H 0.5118 0.2500 0.0104 0.097 Uiso 0.18(6) 2 calc SPR A 2
C30B C 0.530(3) 0.2500 0.153(4) 0.098(3) Uani 0.18(6) 2 d SPD A 2
H30B H 0.6016 0.2500 0.1531 0.117 Uiso 0.18(6) 2 calc SPR A 2
C31B C 0.543(6) 0.2500 0.327(4) 0.190(5) Uani 0.18(6) 2 d SPD A 2
H31D H 0.6151 0.2500 0.3118 0.285 Uiso 0.18(6) 2 calc SPR A 2
H31E H 0.5272 0.1881 0.3638 0.285 Uiso 0.09(3) 1 calc PR A 2
H31F H 0.5272 0.3119 0.3638 0.285 Uiso 0.09(3) 1 calc PR A 2

loop_
_atom_site_aniso_label
_atom_site_aniso_U_11
_atom_site_aniso_U_22
_atom_site_aniso_U_33
_atom_site_aniso_U_23
_atom_site_aniso_U_13
_atom_site_aniso_U_12
P1 0.0152(2) 0.0232(2) 0.0185(2) 0.000 0.00001(16) 0.000
P2 0.02367(17) 0.02693(19) 0.02154(16) -0.00389(13) -0.00013(13) -0.00283(14)
P3 0.0209(2) 0.0267(3) 0.0165(2) 0.000 0.00086(17) 0.000
Ga1 0.01616(10) 0.03105(13) 0.02242(10) 0.000 0.00025(7) 0.000
Cl1 0.0342(3) 0.0426(3) 0.0232(2) 0.000 0.00375(19) 0.000
Cl2 0.0318(2) 0.0626(3) 0.0582(3) -0.0300(2) 0.00571(19) -0.0171(2)
C1 0.0160(8) 0.0304(10) 0.0160(8) 0.000 0.0011(6) 0.000
C2 0.0214(6) 0.0358(8) 0.0209(6) 0.0051(5) 0.0012(5) 0.0053(6)
C3 0.0205(7) 0.0568(11) 0.0291(7) 0.0092(7) 0.0009(6) 0.0119(7)
C4 0.0152(9) 0.0687(18) 0.0247(10) 0.000 0.0001(7) 0.000
C5 0.0312(8) 0.0339(9) 0.0347(8) 0.0134(7) 0.0061(6) 0.0085(7)
C6 0.0345(8) 0.0331(9) 0.0441(9) 0.0136(7) 0.0097(7) 0.0011(7)
C7 0.0586(12) 0.0323(10) 0.0603(12) 0.0064(9) 0.0206(10) 0.0091(9)
C8 0.0487(11) 0.0711(15) 0.0516(11) 0.0370(11) 0.0024(9) 0.0131(11)
C9 0.0141(9) 0.095(2) 0.0431(14) 0.000 0.0019(9) 0.000
C10 0.039(2) 0.130(6) 0.097(4) -0.061(4) 0.036(2) -0.016(3)
C11 0.0219(15) 0.180(13) 0.111(4) 0.080(7) -0.0090(19) 0.016(4)
C12 0.0181(15) 0.072(3) 0.080(3) 0.014(3) 0.0120(18) -0.0054(18)
C13 0.0230(9) 0.0291(10) 0.0166(8) 0.000 0.0007(7) 0.000
C14 0.0277(7) 0.0308(8) 0.0201(6) -0.0011(5) 0.0017(5) 0.0037(6)
C15 0.0360(8) 0.0306(8) 0.0222(6) -0.0036(6) -0.0023(6) 0.0019(6)
C16 0.0318(11) 0.0368(12) 0.0205(9) 0.000 -0.0020(8) 0.000
C17 0.0388(8) 0.0310(8) 0.0248(7) -0.0036(6) 0.0005(6) 0.0088(7)
C18 0.0460(9) 0.0388(10) 0.0311(8) -0.0026(7) -0.0057(7) 0.0170(8)
C19 0.0515(11) 0.0461(11) 0.0334(8) -0.0095(8) 0.0012(8) 0.0178(9)
C20 0.0546(11) 0.0278(9) 0.0453(10) -0.0010(7) 0.0027(8) 0.0039(8)
C21 0.0452(13) 0.0382(13) 0.0250(10) 0.000 -0.0126(9) 0.000
C22 0.081(3) 0.079(3) 0.0241(16) -0.0098(17) -0.0125(18) 0.014(2)
C23 0.051(3) 0.123(5) 0.058(3) 0.026(3) -0.026(2) -0.035(3)
C24 0.107(4) 0.053(3) 0.050(3) -0.013(2) -0.053(3) 0.022(3)
C25A 0.056(4) 0.082(3) 0.110(5) 0.000 0.022(4) 0.000
C26A 0.050(4) 0.053(2) 0.092(5) 0.000 0.023(4) 0.000
C27A 0.044(3) 0.050(2) 0.112(7) 0.000 0.002(4) 0.000
C28A 0.114(4) 0.0347(18) 0.086(5) 0.000 -0.009(4) 0.000
C29A 0.097(4) 0.053(2) 0.095(5) 0.000 0.049(4) 0.000
C30A 0.059(4) 0.100(4) 0.136(6) 0.000 0.037(4) 0.000
C31A 0.109(9) 0.307(13) 0.152(8) 0.000 -0.066(6) 0.000
C25B 0.056(4) 0.082(3) 0.110(5) 0.000 0.022(4) 0.000
C26B 0.050(4) 0.053(2) 0.092(5) 0.000 0.023(4) 0.000
C27B 0.044(3) 0.050(2) 0.112(7) 0.000 0.002(4) 0.000
C28B 0.114(4) 0.0347(18) 0.086(5) 0.000 -0.009(4) 0.000
C29B 0.097(4) 0.053(2) 0.095(5) 0.000 0.049(4) 0.000
C30B 0.059(4) 0.100(4) 0.136(6) 0.000 0.037(4) 0.000
C31B 0.109(9) 0.307(13) 0.152(8) 0.000 -0.066(6) 0.000

loop_
_atom_type_symbol
_atom_type_description
_atom_type_scat_dispersion_real
_atom_type_scat_dispersion_imag
_atom_type_scat_source
C C 0.0033 0.0016 'International Tables Vol C Tables 4.2.6.8 and 6.1.1.4'
H H 0.0000 0.0000 'International Tables Vol C Tables 4.2.6.8 and 6.1.1.4'
P P 0.1023 0.0942 'International Tables Vol C Tables 4.2.6.8 and 6.1.1.4'
Cl Cl 0.1484 0.1585 'International Tables Vol C Tables 4.2.6.8 and 6.1.1.4'
Ga Ga 0.2307 1.6083 'International Tables Vol C Tables 4.2.6.8 and 6.1.1.4'

loop_
_geom_angle_atom_site_label_1
_geom_angle_atom_site_label_2
_geom_angle_atom_site_label_3
_geom_angle
_geom_angle_site_symmetry_1
_geom_angle_site_symmetry_3
C1 P1 P2 112.34(5) . .
C1 P1 P2 112.34(5) . 4_575
P2 P1 P2 60.67(2) . 4_575
C1 P1 Ga1 136.15(6) . .
P2 P1 Ga1 105.23(2) . .
P2 P1 Ga1 105.23(2) 4_575 .
P1 P2 P2 59.667(12) . 4_575
P1 P2 P3 85.13(2) . .
P2 P2 P3 60.429(12) 4_575 .
C13 P3 P2 96.02(6) . .
C13 P3 P2 96.02(6) . 4_575
P2 P3 P2 59.14(2) . 4_575
Cl1 Ga1 Cl2 111.835(17) . .
Cl1 Ga1 Cl2 111.835(17) . 4_575
Cl2 Ga1 Cl2 110.72(3) . 4_575
Cl1 Ga1 P1 112.85(2) . .
Cl2 Ga1 P1 104.575(15) . .
Cl2 Ga1 P1 104.574(15) 4_575 .
C2 C1 C2 120.61(17) 4_575 .
C2 C1 P1 117.91(9) 4_575 .
C2 C1 P1 117.91(9) . .
C3 C2 C1 116.58(15) . .
C3 C2 C5 117.20(14) . .
C1 C2 C5 126.02(13) . .
C4 C3 C2 123.10(16) . .
C4 C3 H3 118.4 . .
C2 C3 H3 118.4 . .
C3 C4 C3 117.05(19) 4_575 .
C3 C4 C9 121.47(10) 4_575 .
C3 C4 C9 121.47(10) . .
C7 C5 C6 108.68(16) . .
C7 C5 C2 112.02(13) . .
C6 C5 C2 114.94(13) . .
C7 C5 C8 108.80(16) . .
C6 C5 C8 105.76(14) . .
C2 C5 C8 106.29(15) . .
C5 C6 H6A 109.5 . .
C5 C6 H6B 109.5 . .
H6A C6 H6B 109.5 . .
C5 C6 H6C 109.5 . .
H6A C6 H6C 109.5 . .
H6B C6 H6C 109.5 . .
C5 C7 H7A 109.5 . .
C5 C7 H7B 109.5 . .
H7A C7 H7B 109.5 . .
C5 C7 H7C 109.5 . .
H7A C7 H7C 109.5 . .
H7B C7 H7C 109.5 . .
C5 C8 H8A 109.5 . .
C5 C8 H8B 109.5 . .
H8A C8 H8B 109.5 . .
C5 C8 H8C 109.5 . .
H8A C8 H8C 109.5 . .
H8B C8 H8C 109.5 . .
C10 C9 C10 53.9(6) . 4_575
C10 C9 C11 134.8(4) . 4_575
C10 C9 C11 122.6(5) 4_575 4_575
C10 C9 C11 122.6(5) . .
C10 C9 C11 134.8(4) 4_575 .
C11 C9 C11 21.2(12) 4_575 .
C10 C9 C4 111.0(2) . .
C10 C9 C4 111.0(2) 4_575 .
C11 C9 C4 110.7(3) 4_575 .
C11 C9 C4 110.7(3) . .
C10 C9 C12 103.1(4) . .
C10 C9 C12 51.1(3) 4_575 .
C11 C9 C12 79.3(6) 4_575 .
C11 C9 C12 99.3(6) . .
C4 C9 C12 108.25(15) . .
C10 C9 C12 51.1(3) . 4_575
C10 C9 C12 103.1(4) 4_575 4_575
C11 C9 C12 99.3(6) 4_575 4_575
C11 C9 C12 79.3(6) . 4_575
C4 C9 C12 108.25(15) . 4_575
C12 C9 C12 141.3(3) . 4_575
C9 C10 H10A 109.5 . .
C9 C10 H10B 109.5 . .
H10A C10 H10B 109.5 . .
C9 C10 H10C 109.5 . .
H10A C10 H10C 109.5 . .
H10B C10 H10C 109.5 . .
C9 C11 H11A 109.5 . .
C9 C11 H11B 109.5 . .
H11A C11 H11B 109.5 . .
C9 C11 H11C 109.5 . .
H11A C11 H11C 109.5 . .
H11B C11 H11C 109.5 . .
C9 C12 H12A 109.5 . .
C9 C12 H12B 109.5 . .
H12A C12 H12B 109.5 . .
C9 C12 H12C 109.5 . .
H12A C12 H12C 109.5 . .
H12B C12 H12C 109.5 . .
C14 C13 C14 119.19(17) . 4_575
C14 C13 P3 119.72(9) . .
C14 C13 P3 119.72(8) 4_575 .
C15 C14 C13 117.58(14) . .
C15 C14 C17 115.63(13) . .
C13 C14 C17 126.63(13) . .
C16 C15 C14 122.88(15) . .
C16 C15 H15 118.6 . .
C14 C15 H15 118.6 . .
C15 C16 C15 117.18(19) 4_575 .
C15 C16 C21 121.39(9) 4_575 .
C15 C16 C21 121.39(9) . .
C20 C17 C18 110.11(14) . .
C20 C17 C19 107.59(14) . .
C18 C17 C19 104.84(14) . .
C20 C17 C14 111.80(13) . .
C18 C17 C14 114.44(13) . .
C19 C17 C14 107.57(13) . .
C17 C18 H18A 109.5 . .
C17 C18 H18B 109.5 . .
H18A C18 H18B 109.5 . .
C17 C18 H18C 109.5 . .
H18A C18 H18C 109.5 . .
H18B C18 H18C 109.5 . .
C17 C19 H19A 109.5 . .
C17 C19 H19B 109.5 . .
H19A C19 H19B 109.5 . .
C17 C19 H19C 109.5 . .
H19A C19 H19C 109.5 . .
H19B C19 H19C 109.5 . .
C17 C20 H20A 109.5 . .
C17 C20 H20B 109.5 . .
H20A C20 H20B 109.5 . .
C17 C20 H20C 109.5 . .
H20A C20 H20C 109.5 . .
H20B C20 H20C 109.5 . .
C24 C21 C24 131.7(4) 4_575 .
C24 C21 C16 113.93(17) 4_575 .
C24 C21 C16 113.93(17) . .
C24 C21 C23 46.2(3) 4_575 .
C24 C21 C23 111.0(4) . .
C16 C21 C23 108.1(2) . .
C24 C21 C23 111.0(4) 4_575 4_575
C24 C21 C23 46.2(3) . 4_575
C16 C21 C23 108.1(2) . 4_575
C23 C21 C23 70.3(5) . 4_575
C24 C21 C22 61.8(3) 4_575 .
C24 C21 C22 107.9(3) . .
C16 C21 C22 108.5(2) . .
C23 C21 C22 107.2(3) . .
C23 C21 C22 142.0(3) 4_575 .
C24 C21 C22 107.9(3) 4_575 4_575
C24 C21 C22 61.8(3) . 4_575
C16 C21 C22 108.5(2) . 4_575
C23 C21 C22 142.0(3) . 4_575
C23 C21 C22 107.2(3) 4_575 4_575
C22 C21 C22 50.6(4) . 4_575
C21 C22 H22A 109.5 . .
C21 C22 H22B 109.5 . .
H22A C22 H22B 109.5 . .
C21 C22 H22C 109.5 . .
H22A C22 H22C 109.5 . .
H22B C22 H22C 109.5 . .
C21 C23 H23A 109.5 . .
C21 C23 H23B 109.5 . .
H23A C23 H23B 109.5 . .
C21 C23 H23C 109.5 . .
H23A C23 H23C 109.5 . .
H23B C23 H23C 109.5 . .
C21 C24 H24A 109.5 . .
C21 C24 H24B 109.5 . .
H24A C24 H24B 109.5 . .
C21 C24 H24C 109.5 . .
H24A C24 H24C 109.5 . .
H24B C24 H24C 109.5 . .
C30A C25A C26A 121.6(5) . .
C30A C25A C31A 118.2(5) . .
C26A C25A C31A 120.1(5) . .
C27A C26A C25A 121.3(5) . .
C27A C26A H26A 119.4 . .
C25A C26A H26A 119.4 . .
C26A C27A C28A 118.3(4) . .
C26A C27A H27A 120.9 . .
C28A C27A H27A 120.9 . .
C29A C28A C27A 119.9(5) . .
C29A C28A H28A 120.0 . .
C27A C28A H28A 120.0 . .
C28A C29A C30A 119.1(5) . .
C28A C29A H29A 120.4 . .
C30A C29A H29A 120.4 . .
C25A C30A C29A 119.8(5) . .
C25A C30A H30A 120.1 . .
C29A C30A H30A 120.1 . .
C30B C25B C26B 121.6(12) . .
C30B C25B C31B 117.7(13) . .
C26B C25B C31B 120.7(13) . .
C25B C26B C27B 121.2(12) . .
C25B C26B H26B 119.4 . .
C27B C26B H26B 119.4 . .
C26B C27B C28B 118.4(12) . .
C26B C27B H27B 120.8 . .
C28B C27B H27B 120.8 . .
C29B C28B C27B 119.8(12) . .
C29B C28B H28B 120.1 . .
C27B C28B H28B 120.1 . .
C28B C29B C30B 119.2(12) . .
C28B C29B H29B 120.4 . .
C30B C29B H29B 120.4 . .
C25B C30B C29B 119.8(12) . .
C25B C30B H30B 120.1 . .
C29B C30B H30B 120.1 . .
C25B C31B H31D 109.5 . .
C25B C31B H31E 109.5 . .
H31D C31B H31E 109.5 . .
C25B C31B H31F 109.5 . .
H31D C31B H31F 109.5 . .
H31E C31B H31F 109.5 . .

loop_
_geom_bond_atom_site_label_1
_geom_bond_atom_site_label_2
_geom_bond_distance
_geom_bond_site_symmetry_2
P1 C1 1.8232(18) .
P1 P2 2.1854(5) .
P1 P2 2.1854(5) 4_575
P1 Ga1 2.3966(5) .
P2 P2 2.2074(8) 4_575
P2 P3 2.2365(6) .
P3 C13 1.8637(18) .
P3 P2 2.2365(6) 4_575
Ga1 Cl1 2.1550(5) .
Ga1 Cl2 2.1560(5) .
Ga1 Cl2 2.1560(5) 4_575
C1 C2 1.4142(17) 4_575
C1 C2 1.4141(17) .
C2 C3 1.397(2) .
C2 C5 1.538(2) .
C3 C4 1.382(2) .
C3 H3 0.9500 .
C4 C3 1.382(2) 4_575
C4 C9 1.536(3) .
C5 C7 1.529(3) .
C5 C6 1.532(2) .
C5 C8 1.547(2) .
C6 H6A 0.9800 .
C6 H6B 0.9800 .
C6 H6C 0.9800 .
C7 H7A 0.9800 .
C7 H7B 0.9800 .
C7 H7C 0.9800 .
C8 H8A 0.9800 .
C8 H8B 0.9800 .
C8 H8C 0.9800 .
C9 C10 1.424(5) .
C9 C10 1.424(5) 4_575
C9 C11 1.442(5) 4_575
C9 C11 1.442(5) .
C9 C12 1.708(5) .
C9 C12 1.708(5) 4_575
C10 H10A 0.9800 .
C10 H10B 0.9800 .
C10 H10C 0.9800 .
C11 H11A 0.9800 .
C11 H11B 0.9800 .
C11 H11C 0.9800 .
C12 H12A 0.9800 .
C12 H12B 0.9800 .
C12 H12C 0.9800 .
C13 C14 1.4196(17) .
C13 C14 1.4196(17) 4_575
C14 C15 1.3998(19) .
C14 C17 1.552(2) .
C15 C16 1.3831(19) .
C15 H15 0.9500 .
C16 C15 1.3831(19) 4_575
C16 C21 1.532(3) .
C17 C20 1.533(3) .
C17 C18 1.537(2) .
C17 C19 1.550(2) .
C18 H18A 0.9800 .
C18 H18B 0.9800 .
C18 H18C 0.9800 .
C19 H19A 0.9800 .
C19 H19B 0.9800 .
C19 H19C 0.9800 .
C20 H20A 0.9800 .
C20 H20B 0.9800 .
C20 H20C 0.9800 .
C21 C24 1.467(5) 4_575
C21 C24 1.467(5) .
C21 C23 1.534(5) .
C21 C23 1.534(5) 4_575
C21 C22 1.549(5) .
C21 C22 1.549(5) 4_575
C22 H22A 0.9800 .
C22 H22B 0.9800 .
C22 H22C 0.9800 .
C23 H23A 0.9800 .
C23 H23B 0.9800 .
C23 H23C 0.9800 .
C24 H24A 0.9800 .
C24 H24B 0.9800 .
C24 H24C 0.9800 .
C25A C30A 1.336(7) .
C25A C26A 1.342(6) .
C25A C31A 1.541(8) .
C26A C27A 1.336(6) .
C26A H26A 0.9500 .
C27A C28A 1.411(7) .
C27A H27A 0.9500 .
C28A C29A 1.362(7) .
C28A H28A 0.9500 .
C29A C30A 1.376(7) .
C29A H29A 0.9500 .
C30A H30A 0.9500 .
C31A H31A 0.9800 .
C31A H31B 0.9800 .
C31A H31C 0.9800 .
C25B C30B 1.337(10) .
C25B C26B 1.339(10) .
C25B C31B 1.543(11) .
C26B C27B 1.339(10) .
C26B H26B 0.9500 .
C27B C28B 1.410(10) .
C27B H27B 0.9500 .
C28B C29B 1.361(10) .
C28B H28B 0.9500 .
C29B C30B 1.376(11) .
C29B H29B 0.9500 .
C30B H30B 0.9500 .
C31B H31D 0.9800 .
C31B H31E 0.9800 .
C31B H31F 0.9800 .

loop_
_geom_torsion_atom_site_label_1
_geom_torsion_atom_site_label_2
_geom_torsion_atom_site_label_3
_geom_torsion_atom_site_label_4
_geom_torsion
_geom_torsion_site_symmetry_1
_geom_torsion_site_symmetry_4
C1 P1 P2 P2 -103.91(4) . 4_575
Ga1 P1 P2 P2 99.169(14) . 4_575
C1 P1 P2 P3 -45.51(4) . .
P2 P1 P2 P3 58.400(17) 4_575 .
Ga1 P1 P2 P3 157.569(14) . .
P1 P2 P3 C13 -151.12(3) . .
P2 P2 P3 C13 -93.43(3) 4_575 .
P1 P2 P3 P2 -57.696(16) . 4_575
C1 P1 Ga1 Cl1 0.0 . .
P2 P1 Ga1 Cl1 148.438(13) . .
P2 P1 Ga1 Cl1 -148.438(13) 4_575 .
C1 P1 Ga1 Cl2 -121.778(18) . .
P2 P1 Ga1 Cl2 26.66(2) . .
P2 P1 Ga1 Cl2 89.78(2) 4_575 .
C1 P1 Ga1 Cl2 121.778(18) . 4_575
P2 P1 Ga1 Cl2 -89.78(2) . 4_575
P2 P1 Ga1 Cl2 -26.66(2) 4_575 4_575
P2 P1 C1 C2 112.53(12) . 4_575
P2 P1 C1 C2 46.34(14) 4_575 4_575
Ga1 P1 C1 C2 -100.57(13) . 4_575
P2 P1 C1 C2 -46.34(14) . .
P2 P1 C1 C2 -112.53(12) 4_575 .
Ga1 P1 C1 C2 100.57(13) . .
C2 C1 C2 C3 -16.8(3) 4_575 .
P1 C1 C2 C3 141.49(12) . .
C2 C1 C2 C5 157.93(12) 4_575 .
P1 C1 C2 C5 -43.8(2) . .
C1 C2 C3 C4 2.9(2) . .
C5 C2 C3 C4 -172.32(16) . .
C2 C3 C4 C3 10.3(3) . 4_575
C2 C3 C4 C9 -170.78(18) . .
C3 C2 C5 C7 -63.69(19) . .
C1 C2 C5 C7 121.62(18) . .
C3 C2 C5 C6 171.63(14) . .
C1 C2 C5 C6 -3.1(2) . .
C3 C2 C5 C8 55.02(19) . .
C1 C2 C5 C8 -119.67(17) . .
C3 C4 C9 C10 -119.6(4) 4_575 .
C3 C4 C9 C10 61.5(4) . .
C3 C4 C9 C10 -61.5(4) 4_575 4_575
C3 C4 C9 C10 119.6(4) . 4_575
C3 C4 C9 C11 78.1(7) 4_575 4_575
C3 C4 C9 C11 -100.8(6) . 4_575
C3 C4 C9 C11 100.8(6) 4_575 .
C3 C4 C9 C11 -78.1(7) . .
C3 C4 C9 C12 -7.1(3) 4_575 .
C3 C4 C9 C12 174.0(2) . .
C3 C4 C9 C12 -174.0(2) 4_575 4_575
C3 C4 C9 C12 7.1(3) . 4_575
P2 P3 C13 C14 -53.52(15) . .
P2 P3 C13 C14 -113.03(14) 4_575 .
P2 P3 C13 C14 113.03(14) . 4_575
P2 P3 C13 C14 53.52(15) 4_575 4_575
C14 C13 C14 C15 -16.2(3) 4_575 .
P3 C13 C14 C15 150.39(13) . .
C14 C13 C14 C17 158.92(12) 4_575 .
P3 C13 C14 C17 -34.5(2) . .
C13 C14 C15 C16 3.3(3) . .
C17 C14 C15 C16 -172.35(17) . .
C14 C15 C16 C15 9.2(3) . 4_575
C14 C15 C16 C21 -172.94(18) . .
C15 C14 C17 C20 -65.86(18) . .
C13 C14 C17 C20 118.90(18) . .
C15 C14 C17 C18 168.09(14) . .
C13 C14 C17 C18 -7.1(2) . .
C15 C14 C17 C19 52.05(18) . .
C13 C14 C17 C19 -123.18(18) . .
C15 C16 C21 C24 -177.7(4) 4_575 4_575
C15 C16 C21 C24 4.6(4) . 4_575
C15 C16 C21 C24 -4.6(4) 4_575 .
C15 C16 C21 C24 177.7(4) . .
C15 C16 C21 C23 -128.4(3) 4_575 .
C15 C16 C21 C23 53.9(4) . .
C15 C16 C21 C23 -53.9(4) 4_575 4_575
C15 C16 C21 C23 128.4(3) . 4_575
C15 C16 C21 C22 115.6(3) 4_575 .
C15 C16 C21 C22 -62.1(3) . .
C15 C16 C21 C22 62.1(3) 4_575 4_575
C15 C16 C21 C22 -115.6(3) . 4_575
C30A C25A C26A C27A 0.0 . .
C31A C25A C26A C27A 180.000(1) . .
C25A C26A C27A C28A 0.000(1) . .
C26A C27A C28A C29A 0.000(1) . .
C27A C28A C29A C30A 0.0 . .
C26A C25A C30A C29A 0.000(1) . .
C31A C25A C30A C29A 180.000(2) . .
C28A C29A C30A C25A 0.0 . .
C30B C25B C26B C27B 0.000(3) . .
C31B C25B C26B C27B 180.000(3) . .
C25B C26B C27B C28B 0.000(4) . .
C26B C27B C28B C29B 0.000(4) . .
C27B C28B C29B C30B 0.0 . .
C26B C25B C30B C29B 0.000(3) . .
C31B C25B C30B C29B 180.000(5) . .
C28B C29B C30B C25B 0.000(2) . .
